data_2203959
loop_
_publ_author_name
'Heinicke, Friederike'
'Lerner, Hans-Wolfram'
'Bolte, Michael'

_publ_section_title
;
NH~4~Fe^II^H(SO~4~)~2~.2H~2~O
;
_journal_issue 7
_journal_name_full 'Acta Crystallographica, Section E'
_journal_page_first i84
_journal_page_last i85
_journal_paper_doi 10.1107/S160053680401373X
_journal_volume 60
_journal_year 2004
_chemical_formula_sum 'Fe H9 N O10 S2'
_chemical_formula_weight 303.05
_chemical_name_systematic ?
_space_group_IT_number 2
_space_group_name_Hall '-P 1'
_space_group_name_H-M_alt 'P -1'
_symmetry_cell_setting triclinic
_symmetry_space_group_name_Hall '-P 1'
_symmetry_space_group_name_H-M 'P -1'
_atom_sites_solution_hydrogens geom
_atom_sites_solution_primary direct
_atom_sites_solution_secondary difmap
_audit_creation_method SHELXL-97
_cell_angle_alpha 103.678(15)
_cell_angle_beta 98.069(16)
_cell_angle_gamma 95.638(16)
_cell_formula_units_Z 1
_cell_length_a 4.5955(9)
_cell_length_b 5.8420(12)
_cell_length_c 8.3811(16)
_cell_measurement_reflns_used 6924
_cell_measurement_temperature 100(2)
_cell_measurement_theta_max 27.4
_cell_measurement_theta_min 3.6
_cell_volume 214.43(8)
_computing_cell_refinement X-Area
_computing_data_collection 'X-Area (Stoe & Cie, 2001)'
_computing_data_reduction X-Area
_computing_molecular_graphics 'XP in SHELXTL-Plus (Sheldrick, 1991)'
_computing_publication_material SHELXL97
_computing_structure_refinement 'SHELXL97 (Sheldrick, 1997) '
_computing_structure_solution 'SHELXS97 (Sheldrick, 1990) '
_database_code_amcsd 0010435
_diffrn_ambient_temperature 100(2)
_diffrn_measured_fraction_theta_full 0.987
_diffrn_measured_fraction_theta_max 0.987
_diffrn_measurement_device_type 'STOE IPDS II two-circle diffractometer'
_diffrn_measurement_method \w
_diffrn_radiation_monochromator graphite
_diffrn_radiation_source 'fine-focus sealed tube'
_diffrn_radiation_type MoK\a
_diffrn_radiation_wavelength 0.71073
_diffrn_reflns_av_R_equivalents 0.0299
_diffrn_reflns_av_sigmaI/netI 0.0177
_diffrn_reflns_limit_h_max 5
_diffrn_reflns_limit_h_min -5
_diffrn_reflns_limit_k_max 7
_diffrn_reflns_limit_k_min -7
_diffrn_reflns_limit_l_max 10
_diffrn_reflns_limit_l_min -10
_diffrn_reflns_number 3969
_diffrn_reflns_theta_full 27.62
_diffrn_reflns_theta_max 27.62
_diffrn_reflns_theta_min 3.86
_diffrn_standards_decay_% 0
_diffrn_standards_interval_time 0
_diffrn_standards_number 0
_exptl_absorpt_coefficient_mu 2.287
_exptl_absorpt_correction_T_max 0.740
_exptl_absorpt_correction_T_min 0.405
_exptl_absorpt_correction_type multi-scan
_exptl_absorpt_process_details '(MULABS; Spek, 2003; Blessing, 1995)'
_exptl_crystal_colour colourless
_exptl_crystal_density_diffrn 2.347
_exptl_crystal_density_method 'not measured'
_exptl_crystal_description needle
_exptl_crystal_F_000 154
_exptl_crystal_size_max 0.47
_exptl_crystal_size_mid 0.22
_exptl_crystal_size_min 0.13
_refine_diff_density_max 0.444
_refine_diff_density_min -0.359
_refine_ls_extinction_coef 0.148(9)
_refine_ls_extinction_expression Fc^*^=kFc[1+0.001xFc^2^\l^3^/sin(2\q)]^-1/4^
_refine_ls_extinction_method SHELXL
_refine_ls_goodness_of_fit_ref 1.124
_refine_ls_hydrogen_treatment mixed
_refine_ls_matrix_type full
_refine_ls_number_parameters 92
_refine_ls_number_reflns 980
_refine_ls_number_restraints 4
_refine_ls_restrained_S_all 1.122
_refine_ls_R_factor_all 0.0185
_refine_ls_R_factor_gt 0.0175
_refine_ls_shift/su_max 0.000
_refine_ls_shift/su_mean 0.000
_refine_ls_structure_factor_coef Fsqd
_refine_ls_weighting_details 'w = 1/[\s^2^(Fo^2^)+(0.0271P)^2^+0.0862P] where P = (Fo^2^+2Fc^2^)/3'
_refine_ls_weighting_scheme calc
_refine_ls_wR_factor_gt 0.0481
_refine_ls_wR_factor_ref 0.0485
_reflns_number_gt 922
_reflns_number_total 980
_reflns_threshold_expression I>2\s(I)
_cod_data_source_file wm6020.cif
_cod_depositor_comments
;
The following automatic conversions were performed:
'_symmetry_cell_setting' value 'Triclinic' changed to 'triclinic'
according to '/home/saulius/struct/CIF-dictionaries/cif_core.dic'
dictionary named 'cif_core.dic' version 2.4.1 from 2010-06-29.

Automatic conversion script
Id: cif_fix_enum 1527 2010-12-29 10:47:43Z saulius 
;
_cod_database_code 2203959
_amcsd_formula_title NH4FeIIH(SO4)2*2H2O

loop_
_space_group_symop_operation_xyz
'x, y, z'
'-x, -y, -z'

loop_
_atom_site_label
_atom_site_fract_x
_atom_site_fract_y
_atom_site_fract_z
_atom_site_U_iso_or_equiv
_atom_site_adp_type
_atom_site_calc_flag
_atom_site_refinement_flags
_atom_site_occupancy
_atom_site_disorder_assembly
_atom_site_disorder_group
_atom_site_type_symbol
Fe 0.0000 0.0000 0.0000 0.01102(12) Uani d S 1 . . Fe
O5 0.1993(3) -0.2180(2) 0.14161(14) 0.0145(2) Uani d . 1 . . O
H5A 0.111(6) -0.311(4) 0.160(3) 0.025(6) Uiso d . 1 . . H
H5B 0.344(6) -0.270(5) 0.126(3) 0.029(6) Uiso d . 1 . . H
S -0.60037(7) -0.31653(6) -0.23937(4) 0.01068(12) Uani d . 1 . . S
O1 -0.4994(3) -0.3020(2) -0.40179(13) 0.0200(3) Uani d . 1 . . O
O2 -0.3409(2) -0.28480(19) -0.10850(13) 0.0154(2) Uani d . 1 . . O
O3 -0.7726(2) -0.54790(19) -0.26264(13) 0.0171(2) Uani d . 1 . . O
O4 -0.7750(2) -0.11876(19) -0.20058(13) 0.0142(2) Uani d . 1 . . O
N1 0.0000 0.0000 -0.5000 0.0170(4) Uani d SD 1 . . N
H1A -0.062(10) -0.145(4) -0.572(5) 0.026(11) Uiso d PD 0.50 A 1 H
H1B -0.121(10) 0.113(7) -0.504(8) 0.038(14) Uiso d PD 0.50 B 1 H
H1C -0.150(7) -0.068(8) -0.460(5) 0.025(11) Uiso d PD 0.50 C 2 H
H1D -0.097(10) 0.030(10) -0.593(4) 0.031(12) Uiso d PD 0.50 D 2 H

loop_
_atom_site_aniso_label
_atom_site_aniso_U_11
_atom_site_aniso_U_22
_atom_site_aniso_U_33
_atom_site_aniso_U_12
_atom_site_aniso_U_13
_atom_site_aniso_U_23
Fe 0.01036(17) 0.01036(16) 0.01227(16) 0.00139(10) 0.00108(10) 0.00323(10)
O5 0.0122(5) 0.0139(5) 0.0204(5) 0.0032(4) 0.0047(4) 0.0087(4)
S 0.01309(19) 0.00969(18) 0.00858(18) -0.00021(12) 0.00203(12) 0.00158(12)
O1 0.0311(6) 0.0155(5) 0.0123(5) -0.0046(4) 0.0117(4) -0.0001(4)
O2 0.0121(5) 0.0144(5) 0.0195(5) 0.0012(4) -0.0003(4) 0.0058(4)
O3 0.0216(6) 0.0125(5) 0.0153(5) -0.0044(4) 0.0061(4) 0.0005(4)
O4 0.0135(5) 0.0159(5) 0.0156(5) 0.0052(4) 0.0041(4) 0.0065(4)
N1 0.0214(9) 0.0133(8) 0.0139(8) -0.0001(7) -0.0025(7) 0.0034(7)

loop_
_atom_type_symbol
_atom_type_description
_atom_type_scat_dispersion_real
_atom_type_scat_dispersion_imag
_atom_type_scat_source
Fe Fe 0.3463 0.8444 'International Tables Vol C Tables 4.2.6.8 and 6.1.1.4'
H H 0.0000 0.0000 'International Tables Vol C Tables 4.2.6.8 and 6.1.1.4'
N N 0.0061 0.0033 'International Tables Vol C Tables 4.2.6.8 and 6.1.1.4'
O O 0.0106 0.0060 'International Tables Vol C Tables 4.2.6.8 and 6.1.1.4'
S S 0.1246 0.1234 'International Tables Vol C Tables 4.2.6.8 and 6.1.1.4'

loop_
_geom_angle_atom_site_label_1
_geom_angle_atom_site_label_2
_geom_angle_atom_site_label_3
_geom_angle_site_symmetry_1
_geom_angle_site_symmetry_3
_geom_angle
O2 Fe O2 2 . 180.0
O2 Fe O4 2 1_655 90.99(4)
O2 Fe O4 . 1_655 89.01(4)
O2 Fe O4 2 2_455 89.01(4)
O2 Fe O4 . 2_455 90.99(4)
O4 Fe O4 1_655 2_455 180.00(4)
O2 Fe O5 2 2 88.35(4)
O2 Fe O5 . 2 91.66(5)
O4 Fe O5 1_655 2 86.93(4)
O4 Fe O5 2_455 2 93.07(4)
O2 Fe O5 2 . 91.65(4)
O2 Fe O5 . . 88.34(4)
O4 Fe O5 1_655 . 93.07(4)
O4 Fe O5 2_455 . 86.93(4)
O5 Fe O5 2 . 180.0
Fe O5 H5A . . 120(2)
Fe O5 H5B . . 123.6(18)
H5A O5 H5B . . 104(3)
O3 S O2 . . 109.79(7)
O3 S O4 . . 113.00(6)
O2 S O4 . . 110.38(6)
O3 S O1 . . 109.01(6)
O2 S O1 . . 109.67(7)
O4 S O1 . . 104.86(7)
S O2 Fe . . 132.53(7)
S O4 Fe . 1_455 131.93(6)
H1A N1 H1B . . 117(4)
H1A N1 H1C . . 74(4)
H1B N1 H1C . . 83(4)
H1A N1 H1D . . 75(4)
H1B N1 H1D . . 54(4)
H1C N1 H1D . . 102(4)

loop_
_geom_bond_atom_site_label_1
_geom_bond_atom_site_label_2
_geom_bond_site_symmetry_2
_geom_bond_distance
_geom_bond_publ_flag
Fe O2 2 2.1029(11) ?
Fe O2 . 2.1029(11) y
Fe O4 1_655 2.1105(11) y
Fe O4 2_455 2.1105(11) ?
Fe O5 2 2.1231(12) ?
Fe O5 . 2.1231(12) y
O5 H5A . 0.70(3) ?
O5 H5B . 0.77(3) ?
S O3 . 1.4538(11) y
S O2 . 1.4670(11) y
S O4 . 1.4704(11) y
S O1 . 1.5164(11) y
O4 Fe 1_455 2.1105(11) ?
N1 H1A . 0.908(10) ?
N1 H1B . 0.905(10) ?
N1 H1C . 0.906(10) ?
N1 H1D . 0.908(10) ?

loop_
_geom_hbond_atom_site_label_D
_geom_hbond_atom_site_label_H
_geom_hbond_atom_site_label_A
_geom_hbond_site_symmetry_A
_geom_hbond_distance_DH
_geom_hbond_distance_HA
_geom_hbond_distance_DA
_geom_hbond_angle_DHA
O5 H5A O3 2_445 0.70(3) 2.07(3) 2.7262(16) 155(3)
O5 H5B O2 2_545 0.77(3) 2.57(3) 2.9967(16) 117(2)
O5 H5B O3 2_545 0.77(3) 2.59(3) 3.2335(17) 143(2)
N1 H1A O3 2_444 0.908(10) 1.995(11) 2.9007(12) 175(5)
N1 H1C O1 . 0.906(10) 2.188(14) 3.0790(12) 168(4)
N1 H1D O4 2_454 0.908(10) 1.948(14) 2.8433(12) 168(5)

loop_
_cod_related_entry_id
_cod_related_entry_database
_cod_related_entry_code
1 AMCSD 0010435
